data_4508592
loop_
_publ_author_name
'Zhang, Shuquan'
'Han, Liang'
'Li, Lina'
'Cheng, Jing'
'Yuan, Daqiang'
'Luo, Junhua'

_publ_section_title
;
 A Highly Symmetric Metal--Organic Framework Based on a Propeller-Like
 Ru-Organic Metalloligand for Photocatalysis and Explosives Detection
;
_journal_issue 12
_journal_name_full 'Crystal Growth &amp; Design'
_journal_page_first 5466
_journal_paper_doi 10.1021/cg401438j
_journal_volume 13
_journal_year 2013
_chemical_formula_sum 'C36 H18 In N6 O12 Ru'
_chemical_formula_weight 942.45
_chemical_name_systematic
; 
 ? 
;
_space_group_IT_number 225
_symmetry_cell_setting cubic
_symmetry_space_group_name_Hall '-F 4 2 3'
_symmetry_space_group_name_H-M 'F m -3 m'
_atom_sites_solution_hydrogens ..
_atom_sites_solution_primary direct
_atom_sites_solution_secondary difmap
_audit_creation_method SHELXL-97
_cell_angle_alpha 90.00
_cell_angle_beta 90.00
_cell_angle_gamma 90.00
_cell_formula_units_Z 4
_cell_length_a 18.16740(10)
_cell_length_b 18.16740(10)
_cell_length_c 18.16740(10)
_cell_measurement_reflns_used 6137
_cell_measurement_temperature 100(2)
_cell_measurement_theta_max 72.3280
_cell_measurement_theta_min 4.1960
_cell_volume 5996.23(6)
_computing_cell_refinement 'CrystalClear (Rigaku Inc., 2007)'
_computing_data_collection 'CrystalClear (Rigaku Inc., 2007)'
_computing_data_reduction 'CrystalClear (Rigaku Inc., 2007)'
_computing_molecular_graphics 'Bruker SHELXTL'
_computing_publication_material 'Bruker SHELXTL'
_computing_structure_refinement 'SHELXL-97 (Sheldrick, 1997)'
_computing_structure_solution 'SHELXS-97 (Sheldrick, 1990)'
_diffrn_ambient_temperature 100(2)
_diffrn_measured_fraction_theta_full 0.997
_diffrn_measured_fraction_theta_max 0.997
_diffrn_measurement_device_type 'Rigaku Mercury CCD area-detector'
_diffrn_measurement_method \w
_diffrn_radiation_monochromator graphite
_diffrn_radiation_source 'fine-focus sealed tube'
_diffrn_radiation_type CuK\a
_diffrn_radiation_wavelength 1.54184
_diffrn_reflns_av_R_equivalents 0.0380
_diffrn_reflns_av_sigmaI/netI 0.0075
_diffrn_reflns_limit_h_max 22
_diffrn_reflns_limit_h_min -17
_diffrn_reflns_limit_k_max 22
_diffrn_reflns_limit_k_min -22
_diffrn_reflns_limit_l_max 22
_diffrn_reflns_limit_l_min -22
_diffrn_reflns_number 14122
_diffrn_reflns_theta_full 72.84
_diffrn_reflns_theta_max 72.84
_diffrn_reflns_theta_min 4.21
_exptl_absorpt_coefficient_mu 5.499
_exptl_absorpt_correction_T_max 1.0000
_exptl_absorpt_correction_T_min 0.6657
_exptl_absorpt_correction_type multi-scan
_exptl_absorpt_process_details '(CrystalClear; Rigaku, 2000)'
_exptl_crystal_colour red
_exptl_crystal_density_diffrn 1.044
_exptl_crystal_density_method 'not measured'
_exptl_crystal_description block
_exptl_crystal_F_000 1860
_exptl_crystal_size_max 0.1
_exptl_crystal_size_mid 0.095
_exptl_crystal_size_min 0.06
_platon_squeeze_details
;
;
_refine_diff_density_max 0.585
_refine_diff_density_min -2.070
_refine_diff_density_rms 0.151
_refine_ls_extinction_method none
_refine_ls_goodness_of_fit_ref 1.236
_refine_ls_hydrogen_treatment none
_refine_ls_matrix_type full
_refine_ls_number_parameters 47
_refine_ls_number_reflns 355
_refine_ls_number_restraints 47
_refine_ls_restrained_S_all 1.224
_refine_ls_R_factor_all 0.0742
_refine_ls_R_factor_gt 0.0727
_refine_ls_shift/su_max 0.016
_refine_ls_shift/su_mean 0.004
_refine_ls_structure_factor_coef Fsqd
_refine_ls_weighting_details 'calc w=1/[\s^2^(Fo^2^)+(0.1386P)^2^+54.4754P] where P=(Fo^2^+2Fc^2^)/3'
_refine_ls_weighting_scheme calc
_refine_ls_wR_factor_gt 0.2373
_refine_ls_wR_factor_ref 0.2391
_reflns_number_gt 336
_reflns_number_total 355
_reflns_threshold_expression >2sigma(I)
_cod_data_source_file cg401438j_si_002.cif
_cod_data_source_block MOF-Ru-In
_cod_depositor_comments
;
The following automatic conversions were performed:

'_symmetry_cell_setting' value 'Cubic' changed to 'cubic' according
to /home/saulius/struct/CIF-dictionaries/cif_core.dic dictionary
named 'cif_core.dic' version 2.4.2 from 2011-04-26.

Automatic conversion script
Id: cif_fix_values 1891 2012-01-12 08:04:46Z andrius 
;
_cod_original_sg_symbol_H-M Fm-3m
_cod_database_code 4508592

loop_
_symmetry_equiv_pos_as_xyz
'x, y, z'
'-y, x, z'
'-x, -y, z'
'y, -x, z'
'x, -z, y'
'x, -y, -z'
'x, z, -y'
'z, y, -x'
'-x, y, -z'
'-z, y, x'
'z, x, y'
'y, z, x'
'-y, -z, x'
'z, -x, -y'
'-y, z, -x'
'-z, -x, y'
'-z, x, -y'
'y, -z, -x'
'y, x, -z'
'-y, -x, -z'
'-x, z, y'
'-x, -z, -y'
'z, -y, x'
'-z, -y, -x'
'x, y+1/2, z+1/2'
'-y, x+1/2, z+1/2'
'-x, -y+1/2, z+1/2'
'y, -x+1/2, z+1/2'
'x, -z+1/2, y+1/2'
'x, -y+1/2, -z+1/2'
'x, z+1/2, -y+1/2'
'z, y+1/2, -x+1/2'
'-x, y+1/2, -z+1/2'
'-z, y+1/2, x+1/2'
'z, x+1/2, y+1/2'
'y, z+1/2, x+1/2'
'-y, -z+1/2, x+1/2'
'z, -x+1/2, -y+1/2'
'-y, z+1/2, -x+1/2'
'-z, -x+1/2, y+1/2'
'-z, x+1/2, -y+1/2'
'y, -z+1/2, -x+1/2'
'y, x+1/2, -z+1/2'
'-y, -x+1/2, -z+1/2'
'-x, z+1/2, y+1/2'
'-x, -z+1/2, -y+1/2'
'z, -y+1/2, x+1/2'
'-z, -y+1/2, -x+1/2'
'x+1/2, y, z+1/2'
'-y+1/2, x, z+1/2'
'-x+1/2, -y, z+1/2'
'y+1/2, -x, z+1/2'
'x+1/2, -z, y+1/2'
'x+1/2, -y, -z+1/2'
'x+1/2, z, -y+1/2'
'z+1/2, y, -x+1/2'
'-x+1/2, y, -z+1/2'
'-z+1/2, y, x+1/2'
'z+1/2, x, y+1/2'
'y+1/2, z, x+1/2'
'-y+1/2, -z, x+1/2'
'z+1/2, -x, -y+1/2'
'-y+1/2, z, -x+1/2'
'-z+1/2, -x, y+1/2'
'-z+1/2, x, -y+1/2'
'y+1/2, -z, -x+1/2'
'y+1/2, x, -z+1/2'
'-y+1/2, -x, -z+1/2'
'-x+1/2, z, y+1/2'
'-x+1/2, -z, -y+1/2'
'z+1/2, -y, x+1/2'
'-z+1/2, -y, -x+1/2'
'x+1/2, y+1/2, z'
'-y+1/2, x+1/2, z'
'-x+1/2, -y+1/2, z'
'y+1/2, -x+1/2, z'
'x+1/2, -z+1/2, y'
'x+1/2, -y+1/2, -z'
'x+1/2, z+1/2, -y'
'z+1/2, y+1/2, -x'
'-x+1/2, y+1/2, -z'
'-z+1/2, y+1/2, x'
'z+1/2, x+1/2, y'
'y+1/2, z+1/2, x'
'-y+1/2, -z+1/2, x'
'z+1/2, -x+1/2, -y'
'-y+1/2, z+1/2, -x'
'-z+1/2, -x+1/2, y'
'-z+1/2, x+1/2, -y'
'y+1/2, -z+1/2, -x'
'y+1/2, x+1/2, -z'
'-y+1/2, -x+1/2, -z'
'-x+1/2, z+1/2, y'
'-x+1/2, -z+1/2, -y'
'z+1/2, -y+1/2, x'
'-z+1/2, -y+1/2, -x'
'-x, -y, -z'
'y, -x, -z'
'x, y, -z'
'-y, x, -z'
'-x, z, -y'
'-x, y, z'
'-x, -z, y'
'-z, -y, x'
'x, -y, z'
'z, -y, -x'
'-z, -x, -y'
'-y, -z, -x'
'y, z, -x'
'-z, x, y'
'y, -z, x'
'z, x, -y'
'z, -x, y'
'-y, z, x'
'-y, -x, z'
'y, x, z'
'x, -z, -y'
'x, z, y'
'-z, y, -x'
'z, y, x'
'-x, -y+1/2, -z+1/2'
'y, -x+1/2, -z+1/2'
'x, y+1/2, -z+1/2'
'-y, x+1/2, -z+1/2'
'-x, z+1/2, -y+1/2'
'-x, y+1/2, z+1/2'
'-x, -z+1/2, y+1/2'
'-z, -y+1/2, x+1/2'
'x, -y+1/2, z+1/2'
'z, -y+1/2, -x+1/2'
'-z, -x+1/2, -y+1/2'
'-y, -z+1/2, -x+1/2'
'y, z+1/2, -x+1/2'
'-z, x+1/2, y+1/2'
'y, -z+1/2, x+1/2'
'z, x+1/2, -y+1/2'
'z, -x+1/2, y+1/2'
'-y, z+1/2, x+1/2'
'-y, -x+1/2, z+1/2'
'y, x+1/2, z+1/2'
'x, -z+1/2, -y+1/2'
'x, z+1/2, y+1/2'
'-z, y+1/2, -x+1/2'
'z, y+1/2, x+1/2'
'-x+1/2, -y, -z+1/2'
'y+1/2, -x, -z+1/2'
'x+1/2, y, -z+1/2'
'-y+1/2, x, -z+1/2'
'-x+1/2, z, -y+1/2'
'-x+1/2, y, z+1/2'
'-x+1/2, -z, y+1/2'
'-z+1/2, -y, x+1/2'
'x+1/2, -y, z+1/2'
'z+1/2, -y, -x+1/2'
'-z+1/2, -x, -y+1/2'
'-y+1/2, -z, -x+1/2'
'y+1/2, z, -x+1/2'
'-z+1/2, x, y+1/2'
'y+1/2, -z, x+1/2'
'z+1/2, x, -y+1/2'
'z+1/2, -x, y+1/2'
'-y+1/2, z, x+1/2'
'-y+1/2, -x, z+1/2'
'y+1/2, x, z+1/2'
'x+1/2, -z, -y+1/2'
'x+1/2, z, y+1/2'
'-z+1/2, y, -x+1/2'
'z+1/2, y, x+1/2'
'-x+1/2, -y+1/2, -z'
'y+1/2, -x+1/2, -z'
'x+1/2, y+1/2, -z'
'-y+1/2, x+1/2, -z'
'-x+1/2, z+1/2, -y'
'-x+1/2, y+1/2, z'
'-x+1/2, -z+1/2, y'
'-z+1/2, -y+1/2, x'
'x+1/2, -y+1/2, z'
'z+1/2, -y+1/2, -x'
'-z+1/2, -x+1/2, -y'
'-y+1/2, -z+1/2, -x'
'y+1/2, z+1/2, -x'
'-z+1/2, x+1/2, y'
'y+1/2, -z+1/2, x'
'z+1/2, x+1/2, -y'
'z+1/2, -x+1/2, y'
'-y+1/2, z+1/2, x'
'-y+1/2, -x+1/2, z'
'y+1/2, x+1/2, z'
'x+1/2, -z+1/2, -y'
'x+1/2, z+1/2, y'
'-z+1/2, y+1/2, -x'
'z+1/2, y+1/2, x'

loop_
_atom_site_label
_atom_site_type_symbol
_atom_site_fract_x
_atom_site_fract_y
_atom_site_fract_z
_atom_site_U_iso_or_equiv
_atom_site_adp_type
_atom_site_occupancy
_atom_site_symmetry_multiplicity
_atom_site_calc_flag
_atom_site_refinement_flags
In1 In 0.5000 0.0000 0.5000 0.0422(3) Uani 1 48 d S
Ru2 Ru 0.5000 0.0000 0.0000 0.0514(3) Uani 1 48 d S
O2 O 0.5000 0.0000 0.3835(3) 0.0702(18) Uani 1 8 d SD
N1 N 0.5000 0.0000 0.1125(3) 0.073(2) Uani 1 8 d SD
C1 C 0.5000 -0.0747(5) 0.1348(4) 0.074(5) Uani 0.25 2 d SPDU
C2 C 0.5000 -0.0935(4) 0.2089(5) 0.094(6) Uani 0.25 2 d SPDU
C3 C 0.5000 -0.0388(5) 0.2626(3) 0.114(6) Uani 0.25 2 d SPDU
C4 C 0.5000 0.0354(4) 0.2403(4) 0.096(7) Uani 0.25 2 d SPDU
C5 C 0.5000 0.0534(5) 0.1662(5) 0.091(6) Uani 0.25 2 d SPDU
C6 C 0.5000 -0.0573(5) 0.3440(5) 0.134(9) Uani 0.25 2 d SPDU
O1 O 0.5000 -0.1175(12) 0.3825(12) 0.37(2) Uiso 0.50 4 d SPD

loop_
_atom_site_aniso_label
_atom_site_aniso_U_11
_atom_site_aniso_U_22
_atom_site_aniso_U_33
_atom_site_aniso_U_23
_atom_site_aniso_U_13
_atom_site_aniso_U_12
In1 0.0422(3) 0.0422(3) 0.0422(3) 0.000 0.000 0.000
Ru2 0.0514(3) 0.0514(3) 0.0514(3) 0.000 0.000 0.000
O2 0.083(2) 0.083(2) 0.044(3) 0.000 0.000 0.000
N1 0.084(3) 0.084(3) 0.050(4) 0.000 0.000 0.000
C1 0.104(12) 0.079(10) 0.038(7) 0.009(7) 0.000 0.000
C2 0.156(14) 0.066(10) 0.060(9) -0.013(8) 0.000 0.000
C3 0.172(13) 0.078(11) 0.091(10) -0.021(8) 0.000 0.000
C4 0.123(14) 0.092(12) 0.073(10) -0.003(8) 0.000 0.000
C5 0.084(11) 0.129(14) 0.059(9) -0.036(9) 0.000 0.000
C6 0.20(2) 0.093(13) 0.107(14) 0.050(11) 0.000 0.000

loop_
_atom_type_symbol
_atom_type_description
_atom_type_scat_dispersion_real
_atom_type_scat_dispersion_imag
_atom_type_scat_source
C C 0.0181 0.0091 'International Tables Vol C Tables 4.2.6.8 and 6.1.1.4'
H H 0.0000 0.0000 'International Tables Vol C Tables 4.2.6.8 and 6.1.1.4'
N N 0.0311 0.0180 'International Tables Vol C Tables 4.2.6.8 and 6.1.1.4'
O O 0.0492 0.0322 'International Tables Vol C Tables 4.2.6.8 and 6.1.1.4'
Ru Ru 0.0552 3.2960 'International Tables Vol C Tables 4.2.6.8 and 6.1.1.4'
In In 0.0822 5.0449 'International Tables Vol C Tables 4.2.6.8 and 6.1.1.4'

loop_
_geom_angle_atom_site_label_1
_geom_angle_atom_site_label_2
_geom_angle_atom_site_label_3
_geom_angle
_geom_angle_site_symmetry_1
_geom_angle_site_symmetry_3
O2 In1 O2 90.0 29 97_656
O2 In1 O2 90.0 29 .
O2 In1 O2 180.0 97_656 .
O2 In1 O2 90.000(1) 29 104_655
O2 In1 O2 90.000(1) 97_656 104_655
O2 In1 O2 90.0 . 104_655
O2 In1 O2 90.0 29 8_556
O2 In1 O2 90.0 97_656 8_556
O2 In1 O2 90.000(1) . 8_556
O2 In1 O2 180.0 104_655 8_556
O2 In1 O2 180.0 29 125_645
O2 In1 O2 90.0 97_656 125_645
O2 In1 O2 90.000(1) . 125_645
O2 In1 O2 90.0 104_655 125_645
O2 In1 O2 90.000(1) 8_556 125_645
N1 Ru2 N1 180.0 152_554 56
N1 Ru2 N1 90.0 152_554 97_655
N1 Ru2 N1 90.0 56 97_655
N1 Ru2 N1 90.0 152_554 5
N1 Ru2 N1 90.0 56 5
N1 Ru2 N1 90.0 97_655 5
N1 Ru2 N1 90.0 152_554 101_655
N1 Ru2 N1 90.0 56 101_655
N1 Ru2 N1 90.0 97_655 101_655
N1 Ru2 N1 180.0 5 101_655
N1 Ru2 N1 90.0 152_554 .
N1 Ru2 N1 90.0 56 .
N1 Ru2 N1 180.0 97_655 .
N1 Ru2 N1 90.0 5 .
N1 Ru2 N1 90.0 101_655 .
C6 O2 C6 71.2(5) 76 3_655
C6 O2 C6 110.9(10) 76 74_545
C6 O2 C6 71.2(5) 3_655 74_545
C6 O2 C6 71.2(5) 76 .
C6 O2 C6 110.9(10) 3_655 .
C6 O2 C6 71.2(5) 74_545 .
C6 O2 In1 124.6(5) 76 .
C6 O2 In1 124.6(5) 3_655 .
C6 O2 In1 124.6(5) 74_545 .
C6 O2 In1 124.6(5) . .
C5 N1 C5 59.8(4) . 76
C5 N1 C5 89.7(8) . 3_655
C5 N1 C5 59.8(4) 76 3_655
C5 N1 C5 59.8(4) . 74_545
C5 N1 C5 89.7(8) 76 74_545
C5 N1 C5 59.8(4) 3_655 74_545
C5 N1 C1 78.3(3) . 74_545
C5 N1 C1 28.5(4) 76 74_545
C5 N1 C1 78.3(3) 3_655 74_545
C5 N1 C1 118.2(6) 74_545 74_545
C5 N1 C1 28.5(4) . 3_655
C5 N1 C1 78.3(3) 76 3_655
C5 N1 C1 118.2(6) 3_655 3_655
C5 N1 C1 78.3(3) 74_545 3_655
C1 N1 C1 85.3(2) 74_545 3_655
C5 N1 C1 78.3(3) . 76
C5 N1 C1 118.2(6) 76 76
C5 N1 C1 78.3(3) 3_655 76
C5 N1 C1 28.5(4) 74_545 76
C1 N1 C1 146.7(7) 74_545 76
C1 N1 C1 85.3(2) 3_655 76
C5 N1 C1 118.2(6) . .
C5 N1 C1 78.3(3) 76 .
C5 N1 C1 28.5(4) 3_655 .
C5 N1 C1 78.3(3) 74_545 .
C1 N1 C1 85.3(2) 74_545 .
C1 N1 C1 146.7(7) 3_655 .
C1 N1 C1 85.3(2) 76 .
C5 N1 Ru2 135.2(4) . .
C5 N1 Ru2 135.2(4) 76 .
C5 N1 Ru2 135.2(4) 3_655 .
C5 N1 Ru2 135.2(4) 74_545 .
C1 N1 Ru2 106.7(4) 74_545 .
C1 N1 Ru2 106.7(4) 3_655 .
C1 N1 Ru2 106.7(4) 76 .
C1 N1 Ru2 106.7(4) . .
C5 C1 C2 48.3(9) 3_655 .
C5 C1 N1 72.5(10) 3_655 .
C2 C1 N1 120.9(7) . .
C5 C1 C1 169.1(10) 3_655 117
C2 C1 C1 120.8(5) . 117
N1 C1 C1 118.3(4) . 117
C5 C1 C5 45.6(7) 3_655 76
C2 C1 C5 82.8(5) . 76
N1 C1 C5 49.9(4) . 76
C1 C1 C5 140.6(3) 117 76
C5 C1 C5 45.6(7) 3_655 74_545
C2 C1 C5 82.8(5) . 74_545
N1 C1 C5 49.9(4) . 74_545
C1 C1 C5 140.6(3) 117 74_545
C5 C1 C5 66.8(6) 76 74_545
C5 C1 C1 66.6(7) 3_655 74_545
C2 C1 C1 100.0(3) . 74_545
N1 C1 C1 47.36(10) . 74_545
C1 C1 C1 120.000(1) 117 74_545
C5 C1 C1 21.0(3) 76 74_545
C5 C1 C1 81.1(3) 74_545 74_545
C5 C1 C1 66.6(7) 3_655 76
C2 C1 C1 100.0(3) . 76
N1 C1 C1 47.36(10) . 76
C1 C1 C1 120.000(1) 117 76
C5 C1 C1 81.1(3) 76 76
C5 C1 C1 21.0(3) 74_545 76
C1 C1 C1 90.000(1) 74_545 76
C5 C2 C4 75.3(7) 3_655 3_655
C5 C2 C1 29.0(6) 3_655 .
C4 C2 C1 104.2(7) 3_655 .
C5 C2 C3 91.3(7) 3_655 .
C4 C2 C3 16.0(5) 3_655 .
C1 C2 C3 120.3(7) . .
C5 C2 C4 66.9(6) 3_655 76
C4 C2 C4 22.0(3) 3_655 76
C1 C2 C4 94.1(5) . 76
C3 C2 C4 32.1(3) . 76
C5 C2 C4 66.9(6) 3_655 74_545
C4 C2 C4 22.0(3) 3_655 74_545
C1 C2 C4 94.1(5) . 74_545
C3 C2 C4 32.1(3) . 74_545
C4 C2 C4 39.5(5) 76 74_545
C4 C3 C3 83.9(12) 3_655 74_545
C4 C3 C3 83.9(12) 3_655 76
C3 C3 C3 90.000(2) 74_545 76
C4 C3 C4 60.8(13) 3_655 76
C3 C3 C4 23.1(5) 74_545 76
C3 C3 C4 87.6(5) 76 76
C4 C3 C4 60.8(13) 3_655 74_545
C3 C3 C4 87.6(5) 74_545 74_545
C3 C3 C4 23.1(5) 76 74_545
C4 C3 C4 76.7(10) 76 74_545
C4 C3 C2 54.2(17) 3_655 .
C3 C3 C2 120.3(2) 74_545 .
C3 C3 C2 120.3(2) 76 .
C4 C3 C2 102.3(6) 76 .
C4 C3 C2 102.3(6) 74_545 .
C4 C3 C4 64.7(17) 3_655 .
C3 C3 C4 47.36(11) 74_545 .
C3 C3 C4 47.36(11) 76 .
C4 C3 C4 40.2(5) 76 .
C4 C3 C4 40.2(5) 74_545 .
C2 C3 C4 118.9(6) . .
C4 C3 C3 81.3(18) 3_655 3_655
C3 C3 C3 45.000(1) 74_545 3_655
C3 C3 C3 45.0 76 3_655
C4 C3 C3 47.1(5) 76 3_655
C4 C3 C3 47.1(5) 74_545 3_655
C2 C3 C3 135.5(4) . 3_655
C4 C3 C3 16.7(4) . 3_655
C4 C3 C6 176(2) 3_655 .
C3 C3 C6 99.0(3) 74_545 .
C3 C3 C6 99.0(3) 76 .
C4 C3 C6 122.1(7) 76 .
C4 C3 C6 122.1(7) 74_545 .
C2 C3 C6 121.7(7) . .
C4 C3 C6 119.5(7) . .
C3 C3 C6 102.8(5) 3_655 .
C4 C3 C5 17.3(16) 3_655 3_655
C3 C3 C5 96.1(3) 74_545 3_655
C3 C3 C5 96.1(3) 76 3_655
C4 C3 C5 73.5(6) 76 3_655
C4 C3 C5 73.5(6) 74_545 3_655
C2 C3 C5 36.9(5) . 3_655
C4 C3 C5 82.0(5) . 3_655
C3 C3 C5 98.6(4) 3_655 3_655
C6 C3 C5 158.6(8) . 3_655
C4 C3 C6 134.3(13) 3_655 74_545
C3 C3 C6 50.5(3) 74_545 74_545
C3 C3 C6 97.0(3) 76 74_545
C4 C3 C6 73.6(6) 76 74_545
C4 C3 C6 112.5(7) 74_545 74_545
C2 C3 C6 142.4(4) . 74_545
C4 C3 C6 82.6(4) . 74_545
C3 C3 C6 68.7(3) 3_655 74_545
C6 C3 C6 48.5(5) . 74_545
C5 C3 C6 143.9(4) 3_655 74_545
C4 C3 C6 134.3(13) 3_655 76
C3 C3 C6 97.0(3) 74_545 76
C3 C3 C6 50.5(3) 76 76
C4 C3 C6 112.5(7) 76 76
C4 C3 C6 73.6(6) 74_545 76
C2 C3 C6 142.4(4) . 76
C4 C3 C6 82.6(4) . 76
C3 C3 C6 68.7(3) 3_655 76
C6 C3 C6 48.5(5) . 76
C5 C3 C6 143.9(4) 3_655 76
C6 C3 C6 64.9(6) 74_545 76
C3 C4 C4 96.1(12) 3_655 74_545
C3 C4 C4 96.1(12) 3_655 76
C4 C4 C4 90.000(2) 74_545 76
C3 C4 C3 73.0(14) 3_655 76
C4 C4 C3 23.1(5) 74_545 76
C4 C4 C3 92.4(5) 76 76
C3 C4 C3 73.0(14) 3_655 74_545
C4 C4 C3 92.4(5) 74_545 74_545
C4 C4 C3 23.1(5) 76 74_545
C3 C4 C3 85.7(10) 76 74_545
C3 C4 C2 109.8(19) 3_655 3_655
C4 C4 C2 128.5(2) 74_545 3_655
C4 C4 C2 128.5(2) 76 3_655
C3 C4 C2 137.0(5) 76 3_655
C3 C4 C2 137.0(5) 74_545 3_655
C3 C4 C4 98.7(18) 3_655 3_655
C4 C4 C4 45.000(1) 74_545 3_655
C4 C4 C4 45.000(2) 76 3_655
C3 C4 C4 51.6(5) 76 3_655
C3 C4 C4 51.6(5) 74_545 3_655
C2 C4 C4 151.6(5) 3_655 3_655
C3 C4 C5 158(2) 3_655 .
C4 C4 C5 99.6(3) 74_545 .
C4 C4 C5 99.6(3) 76 .
C3 C4 C5 121.7(6) 76 .
C3 C4 C5 121.7(6) 74_545 .
C2 C4 C5 47.9(6) 3_655 .
C4 C4 C5 103.7(5) 3_655 .
C3 C4 C3 82.0(19) 3_655 .
C4 C4 C3 47.36(11) 74_545 .
C4 C4 C3 47.36(11) 76 .
C3 C4 C3 45.0(5) 76 .
C3 C4 C3 45.0(5) 74_545 .
C2 C4 C3 168.3(8) 3_655 .
C4 C4 C3 16.7(4) 3_655 .
C5 C4 C3 120.4(7) . .
C3 C4 C5 143.3(9) 3_655 74_545
C4 C4 C5 50.1(3) 74_545 74_545
C4 C4 C5 97.5(3) 76 74_545
C3 C4 C5 72.5(5) 76 74_545
C3 C4 C5 116.2(7) 74_545 74_545
C2 C4 C5 87.6(5) 3_655 74_545
C4 C4 C5 68.8(3) 3_655 74_545
C5 C4 C5 49.5(5) . 74_545
C3 C4 C5 82.6(4) . 74_545
C3 C4 C5 143.3(9) 3_655 76
C4 C4 C5 97.5(3) 74_545 76
C4 C4 C5 50.1(3) 76 76
C3 C4 C5 116.2(7) 76 76
C3 C4 C5 72.5(5) 74_545 76
C2 C4 C5 87.6(5) 3_655 76
C4 C4 C5 68.8(3) 3_655 76
C5 C4 C5 49.5(5) . 76
C3 C4 C5 82.6(4) . 76
C5 C4 C5 66.1(6) 74_545 76
C3 C4 C2 110.3(7) 3_655 76
C4 C4 C2 29.6(3) 74_545 76
C4 C4 C2 113.1(2) 76 76
C3 C4 C2 45.6(5) 76 76
C3 C4 C2 120.9(7) 74_545 76
C2 C4 C2 98.9(4) 3_655 76
C4 C4 C2 70.2(3) 3_655 76
C5 C4 C2 77.8(4) . 76
C3 C4 C2 76.2(3) . 76
C5 C4 C2 33.3(4) 74_545 76
C5 C4 C2 97.9(5) 76 76
C1 C5 C2 102.7(13) 3_655 3_655
C1 C5 C5 113.4(7) 3_655 74_545
C2 C5 C5 118.9(4) 3_655 74_545
C1 C5 C5 113.4(7) 3_655 76
C2 C5 C5 118.9(4) 3_655 76
C5 C5 C5 90.000(1) 74_545 76
C1 C5 N1 79.0(10) 3_655 .
C2 C5 N1 178.3(9) 3_655 .
C5 C5 N1 60.1(2) 74_545 .
C5 C5 N1 60.1(2) 76 .
C1 C5 C4 159.5(13) 3_655 .
C2 C5 C4 56.8(7) 3_655 .
C5 C5 C4 80.4(3) 74_545 .
C5 C5 C4 80.4(3) 76 .
N1 C5 C4 121.5(7) . .
C1 C5 C1 92.4(8) 3_655 76
C2 C5 C1 127.8(4) 3_655 76
C5 C5 C1 21.0(3) 74_545 76
C5 C5 C1 98.9(3) 76 76
N1 C5 C1 51.9(3) . 76
C4 C5 C1 100.6(5) . 76
C1 C5 C1 92.4(8) 3_655 74_545
C2 C5 C1 127.8(4) 3_655 74_545
C5 C5 C1 98.9(3) 74_545 74_545
C5 C5 C1 21.0(3) 76 74_545
N1 C5 C1 51.9(3) . 74_545
C4 C5 C1 100.6(5) . 74_545
C1 C5 C1 100.6(6) 76 74_545
C1 C5 C3 154.5(13) 3_655 3_655
C2 C5 C3 51.8(6) 3_655 3_655
C5 C5 C3 83.9(3) 74_545 3_655
C5 C5 C3 83.9(3) 76 3_655
N1 C5 C3 126.5(7) . 3_655
C4 C5 C3 5.0(5) . 3_655
C1 C5 C3 103.7(4) 76 3_655
C1 C5 C3 103.7(4) 74_545 3_655
C1 C5 C4 158.7(3) 3_655 76
C2 C5 C4 79.7(6) 3_655 76
C5 C5 C4 82.5(3) 74_545 76
C5 C5 C4 50.1(3) 76 76
N1 C5 C4 98.7(5) . 76
C4 C5 C4 30.3(4) . 76
C1 C5 C4 102.9(5) 76 76
C1 C5 C4 70.5(4) 74_545 76
C3 C5 C4 33.9(3) 3_655 76
C1 C5 C4 158.7(3) 3_655 74_545
C2 C5 C4 79.7(6) 3_655 74_545
C5 C5 C4 50.1(3) 74_545 74_545
C5 C5 C4 82.5(3) 76 74_545
N1 C5 C4 98.7(5) . 74_545
C4 C5 C4 30.3(4) . 74_545
C1 C5 C4 70.5(4) 76 74_545
C1 C5 C4 102.9(5) 74_545 74_545
C3 C5 C4 33.9(3) 3_655 74_545
C4 C5 C4 42.4(5) 76 74_545
C1 C5 C5 124.1(10) 3_655 3_655
C2 C5 C5 133.2(6) 3_655 3_655
C5 C5 C5 45.000(1) 74_545 3_655
C5 C5 C5 45.000(1) 76 3_655
N1 C5 C5 45.2(4) . 3_655
C4 C5 C5 76.3(5) . 3_655
C1 C5 C5 56.6(3) 76 3_655
C1 C5 C5 56.6(3) 74_545 3_655
C3 C5 C5 81.4(4) 3_655 3_655
C4 C5 C5 56.9(3) 76 3_655
C4 C5 C5 56.9(3) 74_545 3_655
O2 C6 O1 112.8(16) . .
O2 C6 C6 54.4(2) . 74_545
O1 C6 C6 126.5(7) . 74_545
O2 C6 C6 54.4(2) . 76
O1 C6 C6 126.5(7) . 76
C6 C6 C6 90.000(2) 74_545 76
O2 C6 C3 111.7(8) . .
O1 C6 C3 135.4(15) . .
C6 C6 C3 81.0(3) 74_545 .
C6 C6 C3 81.0(3) 76 .
O2 C6 C4 112.6(7) . 3_655
O1 C6 C4 134.6(15) . 3_655
C6 C6 C4 81.6(3) 74_545 3_655
C6 C6 C4 81.6(3) 76 3_655
C3 C6 C4 0.9(4) . 3_655
O2 C6 C3 89.5(6) . 76
O1 C6 C3 149.6(11) . 76
C6 C6 C3 83.0(3) 74_545 76
C6 C6 C3 50.5(3) 76 76
C3 C6 C3 30.5(4) . 76
C4 C6 C3 31.1(3) 3_655 76
O2 C6 C3 89.5(6) . 74_545
O1 C6 C3 149.6(11) . 74_545
C6 C6 C3 50.5(3) 74_545 74_545
C6 C6 C3 83.0(3) 76 74_545
C3 C6 C3 30.5(4) . 74_545
C4 C6 C3 31.1(3) 3_655 74_545
C3 C6 C3 42.6(5) 76 74_545
C6 O1 C6 155(3) . 45_645

loop_
_geom_bond_atom_site_label_1
_geom_bond_atom_site_label_2
_geom_bond_distance
_geom_bond_site_symmetry_2
In1 O2 2.116(6) 29
In1 O2 2.116(6) 97_656
In1 O2 2.116(6) .
In1 O2 2.116(6) 104_655
In1 O2 2.116(6) 8_556
In1 O2 2.116(6) 125_645
Ru2 N1 2.043(5) 152_554
Ru2 N1 2.043(5) 56
Ru2 N1 2.043(5) 97_655
Ru2 N1 2.043(5) 5
Ru2 N1 2.043(5) 101_655
Ru2 N1 2.043(5) .
O2 C6 1.265(10) 76
O2 C6 1.265(10) 3_655
O2 C6 1.265(10) 74_545
O2 C6 1.265(10) .
N1 C5 1.377(9) .
N1 C5 1.377(9) 76
N1 C5 1.377(9) 3_655
N1 C5 1.377(9) 74_545
N1 C1 1.417(9) 74_545
N1 C1 1.417(9) 3_655
N1 C1 1.417(9) 76
N1 C1 1.417(9) .
C1 C5 0.689(11) 3_655
C1 C2 1.389(10) .
C1 C1 1.544(16) 117
C1 C5 1.764(9) 76
C1 C5 1.764(9) 74_545
C1 C1 1.920(12) 74_545
C1 C1 1.920(12) 76
C2 C5 1.063(12) 3_655
C2 C4 1.199(12) 3_655
C2 C3 1.392(10) .
C2 C4 1.904(7) 76
C2 C4 1.904(7) 74_545
C3 C4 0.409(10) 3_655
C3 C3 0.997(12) 74_545
C3 C3 0.997(12) 76
C3 C4 1.037(8) 76
C3 C4 1.037(8) 74_545
C3 C4 1.408(11) .
C3 C3 1.410(17) 3_655
C3 C6 1.517(11) .
C3 C5 1.771(10) 3_655
C3 C6 1.942(10) 74_545
C3 C6 1.942(10) 76
C4 C3 0.409(10) 3_655
C4 C4 0.910(11) 74_545
C4 C4 0.910(11) 76
C4 C3 1.037(8) 76
C4 C3 1.037(8) 74_545
C4 C2 1.199(12) 3_655
C4 C4 1.287(16) 3_655
C4 C5 1.386(10) .
C4 C5 1.780(9) 74_545
C4 C5 1.780(9) 76
C4 C2 1.904(7) 76
C5 C1 0.689(11) 3_655
C5 C2 1.063(12) 3_655
C5 C5 1.373(12) 74_545
C5 C5 1.373(12) 76
C5 C1 1.764(9) 76
C5 C1 1.764(9) 74_545
C5 C3 1.771(10) 3_655
C5 C4 1.780(9) 76
C5 C4 1.780(9) 74_545
C5 C5 1.942(17) 3_655
C6 O1 1.297(11) .
C6 C6 1.473(14) 74_545
C6 C6 1.473(14) 76
C6 C4 1.925(12) 3_655
C6 C3 1.942(10) 76
C6 C3 1.942(10) 74_545
O1 C6 1.297(11) 45_645

loop_
_platon_squeeze_void_nr
_platon_squeeze_void_average_x
_platon_squeeze_void_average_y
_platon_squeeze_void_average_z
_platon_squeeze_void_volume
_platon_squeeze_void_count_electrons
1 0.000 0.161 0.188 2210.8 694.2
